data_1576962
loop_
_publ_author_name
'Phan, Son N. T.'
'Dang, Vinh Q.'
'Teets, Thomas S.'

_publ_section_title
;
 On-complex three-component cascade reactions involving phosphorescent
 cyclometalated Ir(iii) chloro-isocyanide complexes, nitriles, and
 propylamine.
;
_journal_issue 19
_journal_name_full 'Chemical science'
_journal_page_first 9591
_journal_page_last 9599
_journal_paper_doi 10.1039/d6sc00822d
_journal_volume 17
_journal_year 2026
_chemical_formula_moiety 'C41 H35 F4 Ir N5, F6 P, C H2 Cl2'
_chemical_formula_sum 'C42 H37 Cl2 F10 Ir N5 P'
_chemical_formula_weight 1095.83
_space_group_crystal_system triclinic
_space_group_IT_number 2
_space_group_name_Hall '-P 1'
_space_group_name_H-M_alt 'P -1'
_atom_sites_solution_hydrogens mixed
_audit_creation_date 2025-10-15
_audit_creation_method
; 
Olex2 1.5 
(compiled 2025.07.13 svn.rb7424aed for OlexSys, GUI svn.r7314) 
;
_audit_update_record
;
2025-12-23 deposited with the CCDC.	2026-03-19 downloaded from the CCDC.
;
_cell_angle_alpha 83.4190(10)
_cell_angle_beta 77.6680(10)
_cell_angle_gamma 88.6070(10)
_cell_formula_units_Z 2
_cell_length_a 9.8521(4)
_cell_length_b 11.6556(5)
_cell_length_c 18.7639(8)
_cell_measurement_reflns_used 9891
_cell_measurement_temperature 150(2)
_cell_measurement_theta_max 27.60
_cell_measurement_theta_min 3.00
_cell_volume 2091.11(15)
_computing_cell_refinement 'Bruker SAINT'
_computing_data_collection 'Bruker APEX2'
_computing_data_reduction 'Bruker SAINT'
_computing_molecular_graphics 'Olex2 1.5 (Dolomanov et al., 2009)'
_computing_publication_material 'Olex2 1.5 (Dolomanov et al., 2009)'
_computing_structure_refinement 'SHELXL 2019/3 (Sheldrick, 2015)'
_computing_structure_solution 'SHELXT 2018/2 (Sheldrick, 2018)'
_diffrn_ambient_temperature 149.99
_diffrn_measured_fraction_theta_full 0.987
_diffrn_measured_fraction_theta_max 0.979
_diffrn_measurement_device_type 'Bruker APEX-II CCD'
_diffrn_measurement_method '\f and \w scans'
_diffrn_radiation_type MoK\a
_diffrn_radiation_wavelength 0.71073
_diffrn_reflns_av_R_equivalents 0.0272
_diffrn_reflns_av_unetI/netI 0.0355
_diffrn_reflns_Laue_measured_fraction_full 0.987
_diffrn_reflns_Laue_measured_fraction_max 0.979
_diffrn_reflns_limit_h_max 12
_diffrn_reflns_limit_h_min -12
_diffrn_reflns_limit_k_max 14
_diffrn_reflns_limit_k_min -14
_diffrn_reflns_limit_l_max 24
_diffrn_reflns_limit_l_min -24
_diffrn_reflns_number 20901
_diffrn_reflns_point_group_measured_fraction_full 0.987
_diffrn_reflns_point_group_measured_fraction_max 0.979
_diffrn_reflns_theta_full 25.242
_diffrn_reflns_theta_max 27.102
_diffrn_reflns_theta_min 3.064
_diffrn_source_current 30.0
_diffrn_source_power 1.5
_diffrn_source_voltage 50.0
_diffrn_standards_number 0
_exptl_absorpt_coefficient_mu 3.442
_exptl_absorpt_correction_T_max 0.7456
_exptl_absorpt_correction_T_min 0.6190
_exptl_absorpt_correction_type multi-scan
_exptl_absorpt_process_details
; 
SADABS-2016/2 (Bruker,2016/2) was used for absorption correction. 
wR2(int) was 0.0589 before and 0.0364 after correction. 
The Ratio of minimum to maximum transmission is 0.8302. 
The \l/2 correction factor is Not present. 
;
_exptl_crystal_colour yellow
_exptl_crystal_colour_primary yellow
_exptl_crystal_density_diffrn 1.740
_exptl_crystal_description plate
_exptl_crystal_F_000 1080
_exptl_crystal_size_max 0.22
_exptl_crystal_size_mid 0.19
_exptl_crystal_size_min 0.07
_refine_diff_density_max 1.623
_refine_diff_density_min -0.719
_refine_diff_density_rms 0.093
_refine_ls_extinction_method none
_refine_ls_goodness_of_fit_ref 1.051
_refine_ls_hydrogen_treatment mixed
_refine_ls_matrix_type full
_refine_ls_number_parameters 559
_refine_ls_number_reflns 9036
_refine_ls_number_restraints 2
_refine_ls_restrained_S_all 1.051
_refine_ls_R_factor_all 0.0268
_refine_ls_R_factor_gt 0.0238
_refine_ls_shift/su_max 0.001
_refine_ls_shift/su_mean 0.000
_refine_ls_structure_factor_coef Fsqd
_refine_ls_weighting_details 'w=1/[\s^2^(Fo^2^)+(0.0272P)^2^+1.2772P] where P=(Fo^2^+2Fc^2^)/3'
_refine_ls_weighting_scheme calc
_refine_ls_wR_factor_gt 0.0565
_refine_ls_wR_factor_ref 0.0579
_reflns_Friedel_coverage 0.000
_reflns_number_gt 8356
_reflns_number_total 9036
_reflns_threshold_expression 'I > 2\s(I)'
_cod_data_source_file d6sc00822d2.cif
_cod_data_source_block F2ppy-dmp-Ph
_cod_depositor_comments 'Adding full bibliography for 1576959--1576965.cif.'
_cod_database_code 1576962
_shelx_shelxl_version_number 2019/3
_shelx_space_group_comment
; 
The symmetry employed for this shelxl refinement is uniquely defined 
by the following loop, which should always be used as a source of 
symmetry information in preference to the above space-group names. 
They are only intended as comments. 
;
_shelx_estimated_absorpt_t_max 0.795
_shelx_estimated_absorpt_t_min 0.518
_olex2_refinement_description
; 
1. Fixed Uiso 
 At 1.2 times of: 
  All C(H) groups, All C(H,H) groups, All N(H) groups 
 At 1.5 times of: 
  All C(H,H,H) groups 
2. Restrained distances 
 N3-H3 = N1-H1 
 0.88 with sigma of 0.02 
3.a Secondary CH2 refined with riding coordinates: 
 C51(H51A,H51B), C52(H52A,H52B), C61(H61A,H61B) 
3.b Aromatic/amide H refined with riding coordinates: 
 C21(H21), C11(H11), C110(H110), C210(H210), C12(H12), C22(H22), C36(H36), 
 C32(H32), C28(H28), C34(H34), C14(H14), C33(H33), C18(H18), C43(H43), C44(H44), 
  C23(H23), C45(H45), C24(H24), C13(H13), C35(H35) 
3.c Idealised Me refined as rotating group: 
 C48(H48A,H48B,H48C), C47(H47A,H47B,H47C), C53(H53A,H53B,H53C) 
;
_olex2_submission_special_instructions 'No special instructions were received'

loop_
_space_group_symop_operation_xyz
'x, y, z'
'-x, -y, -z'

loop_
_atom_site_label
_atom_site_type_symbol
_atom_site_fract_x
_atom_site_fract_y
_atom_site_fract_z
_atom_site_U_iso_or_equiv
_atom_site_adp_type
_atom_site_occupancy
_atom_site_site_symmetry_order
_atom_site_calc_flag
_atom_site_refinement_flags_posn
_atom_site_refinement_flags_adp
_atom_site_refinement_flags_occupancy
_atom_site_disorder_assembly
_atom_site_disorder_group
Ir1 Ir 0.37098(2) 0.78428(2) 0.32150(2) 0.01351(4) Uani 1 1 d . . . . .
P1 P -0.05658(8) 0.41202(7) 0.18986(5) 0.02731(18) Uani 1 1 d . . . . .
Cl2 Cl 0.56823(13) 1.10669(13) 0.13477(7) 0.0685(3) Uani 1 1 d . . . . .
Cl1 Cl 0.84717(18) 1.02469(14) 0.13031(10) 0.0961(5) Uani 1 1 d . . . . .
F12 F -0.02906(19) 0.89116(16) 0.55279(10) 0.0318(4) Uani 1 1 d . . . . .
N3 N 0.5239(2) 0.7992(2) 0.22447(13) 0.0170(5) Uani 1 1 d D . . . .
H3 H 0.607(2) 0.830(3) 0.2142(17) 0.020 Uiso 1 1 d D U . . .
N5 N 0.3212(2) 0.9550(2) 0.29935(13) 0.0190(5) Uani 1 1 d . . . . .
N4 N 0.4225(2) 0.6197(2) 0.35754(13) 0.0164(5) Uani 1 1 d . . . . .
N2 N 0.3613(2) 0.7228(2) 0.17428(12) 0.0155(5) Uani 1 1 d . . . . .
F11 F 0.1604(2) 0.52149(18) 0.56611(12) 0.0476(6) Uani 1 1 d . . . . .
F22 F 0.7419(2) 0.81350(19) 0.49597(11) 0.0392(5) Uani 1 1 d . . . . .
C111 C 0.2312(3) 0.7603(2) 0.41832(15) 0.0164(5) Uani 1 1 d . . . . .
F21 F 0.5970(2) 1.15762(17) 0.38188(14) 0.0454(5) Uani 1 1 d . . . . .
C211 C 0.4937(3) 0.8598(2) 0.37808(15) 0.0165(5) Uani 1 1 d . . . . .
N1 N 0.1559(2) 0.6677(2) 0.25020(13) 0.0211(5) Uani 1 1 d D . . . .
H1 H 0.140(3) 0.638(3) 0.2127(14) 0.025 Uiso 1 1 d D U . . .
C2 C 0.2755(3) 0.7178(2) 0.24514(15) 0.0161(5) Uani 1 1 d . . . . .
C3 C 0.4944(3) 0.7662(2) 0.16673(15) 0.0160(5) Uani 1 1 d . . . . .
F36 F -0.2158(2) 0.4211(2) 0.18466(13) 0.0546(6) Uani 1 1 d . . . . .
F35 F 0.1024(2) 0.4036(2) 0.19419(16) 0.0652(8) Uani 1 1 d . . . . .
F34 F -0.0413(3) 0.5492(2) 0.17703(15) 0.0613(7) Uani 1 1 d . . . . .
F33 F -0.0167(3) 0.4117(3) 0.10291(13) 0.0621(7) Uani 1 1 d . . . . .
C21 C 0.2214(3) 0.9924(3) 0.26282(17) 0.0251(6) Uani 1 1 d . . . . .
H21 H 0.172520 0.937129 0.244507 0.030 Uiso 1 1 calc R U . . .
F32 F -0.0971(3) 0.4137(3) 0.27528(12) 0.0651(7) Uani 1 1 d . . . . .
C16 C 0.2407(3) 0.6506(2) 0.45847(15) 0.0185(6) Uani 1 1 d . . . . .
C11 C 0.5292(3) 0.5591(3) 0.32151(16) 0.0218(6) Uani 1 1 d . . . . .
H11 H 0.582490 0.593023 0.275996 0.026 Uiso 1 1 calc R U . . .
C25 C 0.3927(3) 1.0343(3) 0.32558(16) 0.0214(6) Uani 1 1 d . . . . .
C15 C 0.3460(3) 0.5724(2) 0.42324(16) 0.0203(6) Uani 1 1 d . . . . .
C110 C 0.1373(3) 0.8405(2) 0.45135(16) 0.0185(6) Uani 1 1 d . . . . .
H110 H 0.128590 0.914827 0.426079 0.022 Uiso 1 1 calc R U . . .
C31 C 0.5980(3) 0.7677(2) 0.09642(15) 0.0184(6) Uani 1 1 d . . . . .
C41 C 0.3220(3) 0.6722(2) 0.11435(15) 0.0178(5) Uani 1 1 d . . . . .
C26 C 0.4944(3) 0.9816(2) 0.36635(16) 0.0200(6) Uani 1 1 d . . . . .
F31 F -0.0652(3) 0.2756(2) 0.1993(2) 0.0774(9) Uani 1 1 d . . . . .
C210 C 0.5792(3) 0.8044(3) 0.42161(16) 0.0210(6) Uani 1 1 d . . . . .
H210 H 0.579940 0.722520 0.430399 0.025 Uiso 1 1 calc R U . . .
C51 C 0.0491(3) 0.6465(3) 0.31851(16) 0.0257(7) Uani 1 1 d . . . . .
H51A H 0.095631 0.632391 0.360536 0.031 Uiso 1 1 calc R U . . .
H51B H -0.003214 0.575862 0.316702 0.031 Uiso 1 1 calc R U . . .
C19 C 0.0578(3) 0.8114(3) 0.52037(16) 0.0223(6) Uani 1 1 d . . . . .
C48 C 0.1967(3) 0.8591(3) 0.08412(19) 0.0314(7) Uani 1 1 d . . . . .
H48A H 0.105922 0.856084 0.118085 0.047 Uiso 1 1 calc R U . . .
H48B H 0.188976 0.903592 0.037565 0.047 Uiso 1 1 calc R U . . .
H48C H 0.264233 0.896274 0.105564 0.047 Uiso 1 1 calc R U . . .
C12 C 0.5630(3) 0.4503(3) 0.34852(18) 0.0283(7) Uani 1 1 d . . . . .
H12 H 0.639380 0.410026 0.322518 0.034 Uiso 1 1 calc R U . . .
C42 C 0.2445(3) 0.7380(3) 0.07048(16) 0.0228(6) Uani 1 1 d . . . . .
C29 C 0.6629(3) 0.8695(3) 0.45190(17) 0.0257(7) Uani 1 1 d . . . . .
C22 C 0.1878(4) 1.1070(3) 0.25105(18) 0.0331(8) Uani 1 1 d . . . . .
H22 H 0.116741 1.130319 0.225284 0.040 Uiso 1 1 calc R U . . .
C17 C 0.1556(3) 0.6265(3) 0.52755(17) 0.0276(7) Uani 1 1 d . . . . .
C36 C 0.7251(3) 0.7125(3) 0.09855(17) 0.0242(6) Uani 1 1 d . . . . .
H36 H 0.739659 0.672053 0.143191 0.029 Uiso 1 1 calc R U . . .
C27 C 0.5865(3) 1.0414(3) 0.39614(18) 0.0274(7) Uani 1 1 d . . . . .
C47 C 0.4392(3) 0.4869(3) 0.15351(18) 0.0291(7) Uani 1 1 d . . . . .
H47A H 0.445025 0.407073 0.141423 0.044 Uiso 1 1 calc R U . . .
H47B H 0.389875 0.488576 0.204605 0.044 Uiso 1 1 calc R U . . .
H47C H 0.533046 0.518032 0.147072 0.044 Uiso 1 1 calc R U . . .
C46 C 0.3621(3) 0.5587(3) 0.10373(16) 0.0217(6) Uani 1 1 d . . . . .
C32 C 0.5783(3) 0.8281(3) 0.03110(17) 0.0258(6) Uani 1 1 d . . . . .
H32 H 0.492325 0.865511 0.028756 0.031 Uiso 1 1 calc R U . . .
C28 C 0.6719(3) 0.9878(3) 0.43918(18) 0.0304(7) Uani 1 1 d . . . . .
H28 H 0.733453 1.030182 0.458929 0.036 Uiso 1 1 calc R U . . .
C34 C 0.8097(3) 0.7776(3) -0.02862(19) 0.0338(8) Uani 1 1 d . . . . .
H34 H 0.881716 0.781169 -0.071504 0.041 Uiso 1 1 calc R U . . .
C14 C 0.3751(4) 0.4606(3) 0.45098(18) 0.0322(7) Uani 1 1 d . . . . .
H14 H 0.319304 0.425864 0.495541 0.039 Uiso 1 1 calc R U . . .
C33 C 0.6852(4) 0.8331(3) -0.03054(18) 0.0321(7) Uani 1 1 d . . . . .
H33 H 0.672533 0.875569 -0.074959 0.039 Uiso 1 1 calc R U . . .
C18 C 0.0627(3) 0.7046(3) 0.56010(17) 0.0291(7) Uani 1 1 d . . . . .
H18 H 0.004979 0.686235 0.607356 0.035 Uiso 1 1 calc R U . . .
C43 C 0.2119(3) 0.6881(3) 0.01206(17) 0.0275(7) Uani 1 1 d . . . . .
H43 H 0.160479 0.731269 -0.019292 0.033 Uiso 1 1 calc R U . . .
C44 C 0.2530(3) 0.5779(3) -0.00072(18) 0.0320(7) Uani 1 1 d . . . . .
H44 H 0.230546 0.545829 -0.041063 0.038 Uiso 1 1 calc R U . . .
C23 C 0.2589(4) 1.1879(3) 0.2773(2) 0.0370(8) Uani 1 1 d . . . . .
H23 H 0.237571 1.267669 0.269682 0.044 Uiso 1 1 calc R U . . .
C45 C 0.3269(3) 0.5128(3) 0.04449(17) 0.0266(7) Uani 1 1 d . . . . .
H45 H 0.353987 0.436199 0.035165 0.032 Uiso 1 1 calc R U . . .
C24 C 0.3611(4) 1.1516(3) 0.31451(19) 0.0322(7) Uani 1 1 d . . . . .
H24 H 0.410405 1.206607 0.332819 0.039 Uiso 1 1 calc R U . . .
C13 C 0.4848(4) 0.4005(3) 0.41378(18) 0.0342(8) Uani 1 1 d . . . . .
H13 H 0.506135 0.324943 0.433186 0.041 Uiso 1 1 calc R U . . .
C35 C 0.8291(3) 0.7166(3) 0.03626(19) 0.0321(7) Uani 1 1 d . . . . .
H35 H 0.914375 0.677553 0.037802 0.039 Uiso 1 1 calc R U . . .
C52 C -0.0503(4) 0.7435(4) 0.3312(2) 0.0476(10) Uani 1 1 d . . . . .
H52A H -0.114963 0.724315 0.379147 0.057 Uiso 1 1 calc R U . . .
H52B H 0.002315 0.813113 0.334859 0.057 Uiso 1 1 calc R U . . .
C61 C 0.7163(5) 1.1167(4) 0.1705(3) 0.0559(11) Uani 1 1 d . . . . .
H61A H 0.692783 1.095323 0.224282 0.067 Uiso 1 1 calc R U . . .
H61B H 0.750386 1.197337 0.160949 0.067 Uiso 1 1 calc R U . . .
C53 C -0.1320(4) 0.7719(5) 0.2756(2) 0.0683(15) Uani 1 1 d . . . . .
H53A H -0.069553 0.791658 0.227736 0.102 Uiso 1 1 calc R U . . .
H53B H -0.192291 0.837919 0.288155 0.102 Uiso 1 1 calc R U . . .
H53C H -0.189078 0.705294 0.273290 0.102 Uiso 1 1 calc R U . . .

loop_
_atom_site_aniso_label
_atom_site_aniso_U_11
_atom_site_aniso_U_22
_atom_site_aniso_U_33
_atom_site_aniso_U_23
_atom_site_aniso_U_13
_atom_site_aniso_U_12
Ir1 0.01419(6) 0.01380(6) 0.01239(6) -0.00207(4) -0.00221(4) 0.00068(3)
P1 0.0258(4) 0.0290(4) 0.0295(4) -0.0049(3) -0.0107(3) 0.0024(3)
Cl2 0.0545(7) 0.0990(10) 0.0502(7) -0.0022(6) -0.0077(5) -0.0219(6)
Cl1 0.1016(11) 0.0770(10) 0.1064(12) -0.0030(9) -0.0231(10) 0.0405(9)
F12 0.0323(10) 0.0304(10) 0.0286(10) -0.0115(8) 0.0062(8) 0.0081(8)
N3 0.0131(10) 0.0192(12) 0.0185(12) -0.0029(9) -0.0023(9) -0.0018(9)
N5 0.0200(11) 0.0195(12) 0.0154(12) -0.0006(9) -0.0003(9) 0.0032(9)
N4 0.0177(11) 0.0164(12) 0.0160(11) -0.0033(9) -0.0050(9) 0.0018(9)
N2 0.0135(10) 0.0191(12) 0.0137(11) -0.0034(9) -0.0017(9) -0.0008(8)
F11 0.0633(14) 0.0312(11) 0.0330(11) 0.0096(9) 0.0159(10) 0.0092(10)
F22 0.0352(11) 0.0520(13) 0.0375(11) -0.0041(10) -0.0237(9) -0.0006(9)
C111 0.0158(12) 0.0193(14) 0.0163(13) -0.0060(11) -0.0058(10) -0.0006(10)
F21 0.0489(12) 0.0226(11) 0.0698(16) -0.0150(10) -0.0180(11) -0.0069(9)
C211 0.0164(12) 0.0191(14) 0.0131(13) -0.0035(10) -0.0005(10) -0.0002(10)
N1 0.0166(11) 0.0303(14) 0.0156(12) -0.0058(10) 0.0003(10) -0.0048(10)
C2 0.0168(12) 0.0163(13) 0.0149(13) -0.0003(10) -0.0036(10) 0.0029(10)
C3 0.0171(12) 0.0133(13) 0.0162(13) 0.0016(10) -0.0018(10) 0.0009(10)
F36 0.0266(11) 0.0908(19) 0.0461(14) -0.0037(13) -0.0102(10) 0.0100(11)
F35 0.0328(12) 0.086(2) 0.0773(19) 0.0207(15) -0.0270(12) -0.0062(12)
F34 0.094(2) 0.0347(13) 0.0656(17) 0.0002(12) -0.0424(15) -0.0035(12)
F33 0.0528(14) 0.099(2) 0.0388(13) -0.0289(14) -0.0095(11) 0.0153(14)
C21 0.0256(15) 0.0277(16) 0.0205(15) -0.0001(12) -0.0039(12) 0.0064(12)
F32 0.0706(17) 0.098(2) 0.0261(12) -0.0023(13) -0.0112(12) -0.0072(15)
C16 0.0224(14) 0.0171(14) 0.0151(13) -0.0033(11) -0.0012(11) 0.0009(11)
C11 0.0214(14) 0.0245(15) 0.0194(14) -0.0071(12) -0.0021(11) 0.0031(11)
C25 0.0249(14) 0.0202(15) 0.0177(14) -0.0035(11) -0.0010(11) 0.0014(11)
C15 0.0259(14) 0.0154(14) 0.0189(14) -0.0030(11) -0.0031(12) 0.0004(11)
C110 0.0190(13) 0.0166(14) 0.0204(14) -0.0033(11) -0.0049(11) 0.0013(10)
C31 0.0178(13) 0.0204(14) 0.0168(14) -0.0062(11) -0.0008(11) -0.0039(10)
C41 0.0165(13) 0.0244(15) 0.0123(13) -0.0037(11) -0.0012(10) -0.0027(10)
C26 0.0238(14) 0.0189(14) 0.0166(14) -0.0048(11) -0.0009(11) 0.0001(11)
F31 0.0820(19) 0.0330(14) 0.131(3) -0.0038(15) -0.056(2) -0.0024(13)
C210 0.0206(14) 0.0241(15) 0.0181(14) -0.0024(11) -0.0031(11) -0.0002(11)
C51 0.0181(14) 0.0402(19) 0.0172(14) -0.0047(13) 0.0016(11) -0.0091(12)
C19 0.0208(14) 0.0242(16) 0.0222(15) -0.0112(12) -0.0012(12) 0.0044(11)
C48 0.0324(17) 0.0328(18) 0.0287(17) 0.0004(14) -0.0088(14) 0.0079(14)
C12 0.0311(16) 0.0240(16) 0.0288(17) -0.0081(13) -0.0029(13) 0.0127(13)
C42 0.0164(13) 0.0305(17) 0.0195(15) 0.0000(12) -0.0009(11) -0.0026(11)
C29 0.0193(14) 0.0386(19) 0.0206(15) -0.0067(13) -0.0058(12) -0.0015(12)
C22 0.0334(17) 0.0347(19) 0.0285(18) 0.0055(14) -0.0064(14) 0.0124(14)
C17 0.0345(17) 0.0219(16) 0.0209(15) 0.0037(12) 0.0034(13) -0.0012(13)
C36 0.0197(14) 0.0270(16) 0.0252(16) -0.0056(13) -0.0019(12) -0.0003(12)
C27 0.0315(16) 0.0186(15) 0.0319(18) -0.0104(13) -0.0022(14) -0.0041(12)
C47 0.0341(17) 0.0225(16) 0.0322(18) -0.0066(13) -0.0093(14) 0.0038(13)
C46 0.0187(13) 0.0265(16) 0.0180(14) -0.0038(12) 0.0011(11) -0.0041(11)
C32 0.0248(15) 0.0295(17) 0.0206(15) 0.0000(12) -0.0004(12) -0.0021(12)
C28 0.0242(15) 0.039(2) 0.0314(18) -0.0176(15) -0.0053(13) -0.0051(13)
C34 0.0292(17) 0.040(2) 0.0254(17) -0.0096(15) 0.0126(14) -0.0086(14)
C14 0.0458(19) 0.0208(16) 0.0248(17) 0.0003(13) 0.0023(15) 0.0054(14)
C33 0.0380(18) 0.0362(19) 0.0182(16) -0.0003(13) 0.0025(14) -0.0089(14)
C18 0.0329(17) 0.0296(17) 0.0192(15) -0.0024(13) 0.0065(13) 0.0006(13)
C43 0.0221(15) 0.043(2) 0.0165(15) -0.0004(13) -0.0044(12) -0.0048(13)
C44 0.0302(17) 0.047(2) 0.0199(16) -0.0109(14) -0.0037(13) -0.0079(14)
C23 0.047(2) 0.0216(17) 0.038(2) 0.0019(14) -0.0039(17) 0.0115(15)
C45 0.0259(15) 0.0297(17) 0.0254(16) -0.0127(13) -0.0021(13) -0.0056(12)
C24 0.0407(19) 0.0198(16) 0.0347(19) -0.0032(13) -0.0049(15) 0.0027(13)
C13 0.051(2) 0.0189(16) 0.0282(17) 0.0008(13) -0.0017(15) 0.0129(14)
C35 0.0195(15) 0.0354(19) 0.0373(19) -0.0104(15) 0.0066(14) 0.0004(13)
C52 0.036(2) 0.059(3) 0.042(2) -0.0030(19) 0.0041(17) 0.0067(18)
C61 0.058(3) 0.067(3) 0.045(2) -0.009(2) -0.012(2) -0.007(2)
C53 0.034(2) 0.122(5) 0.042(3) -0.003(3) 0.0031(19) 0.017(3)

loop_
_atom_type_symbol
_atom_type_description
_atom_type_scat_dispersion_real
_atom_type_scat_dispersion_imag
_atom_type_scat_source
C C 0.0033 0.0016 'International Tables Vol C Tables 4.2.6.8 and 6.1.1.4'
H H 0.0000 0.0000 'International Tables Vol C Tables 4.2.6.8 and 6.1.1.4'
N N 0.0061 0.0033 'International Tables Vol C Tables 4.2.6.8 and 6.1.1.4'
F F 0.0171 0.0103 'International Tables Vol C Tables 4.2.6.8 and 6.1.1.4'
P P 0.1023 0.0942 'International Tables Vol C Tables 4.2.6.8 and 6.1.1.4'
Ir Ir -1.4442 7.9887 'International Tables Vol C Tables 4.2.6.8 and 6.1.1.4'
Cl Cl 0.1484 0.1585 'International Tables Vol C Tables 4.2.6.8 and 6.1.1.4'

loop_
_geom_angle_atom_site_label_1
_geom_angle_atom_site_label_2
_geom_angle_atom_site_label_3
_geom_angle
_geom_angle_site_symmetry_1
_geom_angle_site_symmetry_3
_geom_angle_publ_flag
N3 Ir1 C2 76.00(10) . . ?
N5 Ir1 N3 89.10(9) . . ?
N5 Ir1 C2 97.70(10) . . ?
N4 Ir1 N3 95.82(9) . . ?
N4 Ir1 N5 172.12(9) . . ?
N4 Ir1 C2 89.48(10) . . ?
C111 Ir1 N3 175.81(10) . . ?
C111 Ir1 N5 94.68(10) . . ?
C111 Ir1 N4 80.23(10) . . ?
C111 Ir1 C211 86.05(10) . . ?
C111 Ir1 C2 105.22(10) . . ?
C211 Ir1 N3 92.85(10) . . ?
C211 Ir1 N5 79.76(10) . . ?
C211 Ir1 N4 93.81(10) . . ?
C211 Ir1 C2 168.66(10) . . ?
F36 P1 F34 91.05(15) . . ?
F36 P1 F33 88.60(13) . . ?
F35 P1 F36 179.40(16) . . ?
F35 P1 F34 88.65(15) . . ?
F35 P1 F33 90.87(15) . . ?
F33 P1 F34 87.99(15) . . ?
F32 P1 F36 90.90(14) . . ?
F32 P1 F35 89.63(15) . . ?
F32 P1 F34 91.50(15) . . ?
F32 P1 F33 179.27(16) . . ?
F32 P1 F31 90.74(18) . . ?
F31 P1 F36 90.67(15) . . ?
F31 P1 F35 89.61(15) . . ?
F31 P1 F34 177.16(18) . . ?
F31 P1 F33 89.79(17) . . ?
Ir1 N3 H3 131(2) . . ?
C3 N3 Ir1 118.42(19) . . ?
C3 N3 H3 110(2) . . ?
C21 N5 Ir1 124.3(2) . . ?
C21 N5 C25 119.0(3) . . ?
C25 N5 Ir1 116.72(19) . . ?
C11 N4 Ir1 123.9(2) . . ?
C11 N4 C15 119.5(2) . . ?
C15 N4 Ir1 116.55(17) . . ?
C2 N2 C41 122.8(2) . . ?
C3 N2 C2 116.1(2) . . ?
C3 N2 C41 120.6(2) . . ?
C16 C111 Ir1 113.86(18) . . ?
C110 C111 Ir1 128.0(2) . . ?
C110 C111 C16 117.9(3) . . ?
C26 C211 Ir1 113.7(2) . . ?
C210 C211 Ir1 127.2(2) . . ?
C210 C211 C26 118.9(3) . . ?
C2 N1 H1 119(2) . . ?
C2 N1 C51 124.6(2) . . ?
C51 N1 H1 116(2) . . ?
N2 C2 Ir1 113.16(18) . . ?
N1 C2 Ir1 133.5(2) . . ?
N1 C2 N2 113.3(2) . . ?
N3 C3 N2 116.3(2) . . ?
N3 C3 C31 122.4(2) . . ?
N2 C3 C31 121.2(2) . . ?
N5 C21 H21 118.6 . . ?
N5 C21 C22 122.8(3) . . ?
C22 C21 H21 118.6 . . ?
C111 C16 C15 115.7(2) . . ?
C17 C16 C111 119.1(2) . . ?
C17 C16 C15 125.1(3) . . ?
N4 C11 H11 118.9 . . ?
N4 C11 C12 122.2(3) . . ?
C12 C11 H11 118.9 . . ?
N5 C25 C26 113.2(2) . . ?
N5 C25 C24 119.7(3) . . ?
C24 C25 C26 127.0(3) . . ?
N4 C15 C16 113.6(2) . . ?
N4 C15 C14 119.6(3) . . ?
C14 C15 C16 126.7(3) . . ?
C111 C110 H110 120.1 . . ?
C19 C110 C111 119.8(3) . . ?
C19 C110 H110 120.1 . . ?
C36 C31 C3 117.2(3) . . ?
C32 C31 C3 123.1(3) . . ?
C32 C31 C36 119.4(3) . . ?
C42 C41 N2 119.0(3) . . ?
C42 C41 C46 122.7(3) . . ?
C46 C41 N2 118.4(2) . . ?
C211 C26 C25 115.9(3) . . ?
C27 C26 C211 118.3(3) . . ?
C27 C26 C25 125.8(3) . . ?
C211 C210 H210 120.3 . . ?
C29 C210 C211 119.5(3) . . ?
C29 C210 H210 120.3 . . ?
N1 C51 H51A 108.9 . . ?
N1 C51 H51B 108.9 . . ?
N1 C51 C52 113.5(3) . . ?
H51A C51 H51B 107.7 . . ?
C52 C51 H51A 108.9 . . ?
C52 C51 H51B 108.9 . . ?
F12 C19 C110 119.2(3) . . ?
F12 C19 C18 117.2(3) . . ?
C110 C19 C18 123.6(3) . . ?
H48A C48 H48B 109.5 . . ?
H48A C48 H48C 109.5 . . ?
H48B C48 H48C 109.5 . . ?
C42 C48 H48A 109.5 . . ?
C42 C48 H48B 109.5 . . ?
C42 C48 H48C 109.5 . . ?
C11 C12 H12 120.5 . . ?
C11 C12 C13 118.9(3) . . ?
C13 C12 H12 120.5 . . ?
C41 C42 C48 122.4(3) . . ?
C41 C42 C43 117.5(3) . . ?
C43 C42 C48 120.1(3) . . ?
F22 C29 C210 118.3(3) . . ?
F22 C29 C28 118.1(3) . . ?
C28 C29 C210 123.6(3) . . ?
C21 C22 H22 120.6 . . ?
C21 C22 C23 118.9(3) . . ?
C23 C22 H22 120.6 . . ?
F11 C17 C16 120.2(3) . . ?
F11 C17 C18 116.6(3) . . ?
C18 C17 C16 123.2(3) . . ?
C31 C36 H36 119.8 . . ?
C35 C36 C31 120.4(3) . . ?
C35 C36 H36 119.8 . . ?
F21 C27 C26 120.0(3) . . ?
F21 C27 C28 116.6(3) . . ?
C28 C27 C26 123.4(3) . . ?
H47A C47 H47B 109.5 . . ?
H47A C47 H47C 109.5 . . ?
H47B C47 H47C 109.5 . . ?
C46 C47 H47A 109.5 . . ?
C46 C47 H47B 109.5 . . ?
C46 C47 H47C 109.5 . . ?
C41 C46 C47 122.2(3) . . ?
C41 C46 C45 117.5(3) . . ?
C45 C46 C47 120.3(3) . . ?
C31 C32 H32 120.3 . . ?
C33 C32 C31 119.3(3) . . ?
C33 C32 H32 120.3 . . ?
C29 C28 C27 116.2(3) . . ?
C29 C28 H28 121.9 . . ?
C27 C28 H28 121.9 . . ?
C33 C34 H34 120.2 . . ?
C33 C34 C35 119.5(3) . . ?
C35 C34 H34 120.2 . . ?
C15 C14 H14 120.0 . . ?
C13 C14 C15 120.0(3) . . ?
C13 C14 H14 120.0 . . ?
C32 C33 H33 119.4 . . ?
C34 C33 C32 121.2(3) . . ?
C34 C33 H33 119.4 . . ?
C19 C18 H18 121.8 . . ?
C17 C18 C19 116.3(3) . . ?
C17 C18 H18 121.8 . . ?
C42 C43 H43 119.5 . . ?
C44 C43 C42 121.0(3) . . ?
C44 C43 H43 119.5 . . ?
C43 C44 H44 119.6 . . ?
C43 C44 C45 120.7(3) . . ?
C45 C44 H44 119.6 . . ?
C22 C23 H23 120.4 . . ?
C24 C23 C22 119.3(3) . . ?
C24 C23 H23 120.4 . . ?
C46 C45 H45 119.7 . . ?
C44 C45 C46 120.5(3) . . ?
C44 C45 H45 119.7 . . ?
C25 C24 H24 119.8 . . ?
C23 C24 C25 120.4(3) . . ?
C23 C24 H24 119.8 . . ?
C12 C13 C14 119.7(3) . . ?
C12 C13 H13 120.2 . . ?
C14 C13 H13 120.2 . . ?
C36 C35 C34 120.1(3) . . ?
C36 C35 H35 119.9 . . ?
C34 C35 H35 119.9 . . ?
C51 C52 H52A 108.4 . . ?
C51 C52 H52B 108.4 . . ?
H52A C52 H52B 107.4 . . ?
C53 C52 C51 115.7(4) . . ?
C53 C52 H52A 108.4 . . ?
C53 C52 H52B 108.4 . . ?
Cl2 C61 Cl1 110.6(3) . . ?
Cl2 C61 H61A 109.5 . . ?
Cl2 C61 H61B 109.5 . . ?
Cl1 C61 H61A 109.5 . . ?
Cl1 C61 H61B 109.5 . . ?
H61A C61 H61B 108.1 . . ?
C52 C53 H53A 109.5 . . ?
C52 C53 H53B 109.5 . . ?
C52 C53 H53C 109.5 . . ?
H53A C53 H53B 109.5 . . ?
H53A C53 H53C 109.5 . . ?
H53B C53 H53C 109.5 . . ?

loop_
_geom_bond_atom_site_label_1
_geom_bond_atom_site_label_2
_geom_bond_distance
_geom_bond_site_symmetry_2
_geom_bond_publ_flag
Ir1 N3 2.093(2) . ?
Ir1 N5 2.055(2) . ?
Ir1 N4 2.048(2) . ?
Ir1 C111 2.027(3) . ?
Ir1 C211 2.044(3) . ?
Ir1 C2 2.099(3) . ?
P1 F36 1.593(2) . ?
P1 F35 1.586(2) . ?
P1 F34 1.596(2) . ?
P1 F33 1.595(2) . ?
P1 F32 1.569(2) . ?
P1 F31 1.582(3) . ?
Cl2 C61 1.742(5) . ?
Cl1 C61 1.756(5) . ?
F12 C19 1.355(3) . ?
N3 H3 0.878(18) . ?
N3 C3 1.281(4) . ?
N5 C21 1.351(4) . ?
N5 C25 1.370(4) . ?
N4 C11 1.354(3) . ?
N4 C15 1.363(4) . ?
N2 C2 1.411(3) . ?
N2 C3 1.390(3) . ?
N2 C41 1.453(3) . ?
F11 C17 1.354(4) . ?
F22 C29 1.358(4) . ?
C111 C16 1.419(4) . ?
C111 C110 1.400(4) . ?
F21 C27 1.353(4) . ?
C211 C26 1.411(4) . ?
C211 C210 1.393(4) . ?
N1 H1 0.862(18) . ?
N1 C2 1.308(4) . ?
N1 C51 1.475(4) . ?
C3 C31 1.484(4) . ?
C21 H21 0.9500 . ?
C21 C22 1.373(4) . ?
C16 C15 1.464(4) . ?
C16 C17 1.388(4) . ?
C11 H11 0.9500 . ?
C11 C12 1.371(4) . ?
C25 C26 1.468(4) . ?
C25 C24 1.397(4) . ?
C15 C14 1.393(4) . ?
C110 H110 0.9500 . ?
C110 C19 1.373(4) . ?
C31 C36 1.400(4) . ?
C31 C32 1.390(4) . ?
C41 C42 1.395(4) . ?
C41 C46 1.395(4) . ?
C26 C27 1.400(4) . ?
C210 H210 0.9500 . ?
C210 C29 1.381(4) . ?
C51 H51A 0.9900 . ?
C51 H51B 0.9900 . ?
C51 C52 1.484(5) . ?
C19 C18 1.380(4) . ?
C48 H48A 0.9800 . ?
C48 H48B 0.9800 . ?
C48 H48C 0.9800 . ?
C48 C42 1.509(4) . ?
C12 H12 0.9500 . ?
C12 C13 1.374(5) . ?
C42 C43 1.396(4) . ?
C29 C28 1.373(5) . ?
C22 H22 0.9500 . ?
C22 C23 1.381(5) . ?
C17 C18 1.374(4) . ?
C36 H36 0.9500 . ?
C36 C35 1.377(4) . ?
C27 C28 1.378(5) . ?
C47 H47A 0.9800 . ?
C47 H47B 0.9800 . ?
C47 H47C 0.9800 . ?
C47 C46 1.498(4) . ?
C46 C45 1.397(4) . ?
C32 H32 0.9500 . ?
C32 C33 1.385(4) . ?
C28 H28 0.9500 . ?
C34 H34 0.9500 . ?
C34 C33 1.378(5) . ?
C34 C35 1.385(5) . ?
C14 H14 0.9500 . ?
C14 C13 1.378(4) . ?
C33 H33 0.9500 . ?
C18 H18 0.9500 . ?
C43 H43 0.9500 . ?
C43 C44 1.370(5) . ?
C44 H44 0.9500 . ?
C44 C45 1.384(5) . ?
C23 H23 0.9500 . ?
C23 C24 1.375(5) . ?
C45 H45 0.9500 . ?
C24 H24 0.9500 . ?
C13 H13 0.9500 . ?
C35 H35 0.9500 . ?
C52 H52A 0.9900 . ?
C52 H52B 0.9900 . ?
C52 C53 1.454(6) . ?
C61 H61A 0.9900 . ?
C61 H61B 0.9900 . ?
C53 H53A 0.9800 . ?
C53 H53B 0.9800 . ?
C53 H53C 0.9800 . ?

loop_
_geom_torsion_atom_site_label_1
_geom_torsion_atom_site_label_2
_geom_torsion_atom_site_label_3
_geom_torsion_atom_site_label_4
_geom_torsion
_geom_torsion_site_symmetry_1
_geom_torsion_site_symmetry_2
_geom_torsion_site_symmetry_3
_geom_torsion_site_symmetry_4
_geom_torsion_publ_flag
Ir1 N3 C3 N2 0.0(3) . . . . ?
Ir1 N3 C3 C31 -176.80(19) . . . . ?
Ir1 N5 C21 C22 177.8(2) . . . . ?
Ir1 N5 C25 C26 -0.4(3) . . . . ?
Ir1 N5 C25 C24 -178.0(2) . . . . ?
Ir1 N4 C11 C12 178.0(2) . . . . ?
Ir1 N4 C15 C16 -1.8(3) . . . . ?
Ir1 N4 C15 C14 179.8(2) . . . . ?
Ir1 C111 C16 C15 -1.4(3) . . . . ?
Ir1 C111 C16 C17 176.4(2) . . . . ?
Ir1 C111 C110 C19 -174.6(2) . . . . ?
Ir1 C211 C26 C25 9.0(3) . . . . ?
Ir1 C211 C26 C27 -173.2(2) . . . . ?
Ir1 C211 C210 C29 175.5(2) . . . . ?
F12 C19 C18 C17 -177.4(3) . . . . ?
N3 C3 C31 C36 52.5(4) . . . . ?
N3 C3 C31 C32 -122.5(3) . . . . ?
N5 C21 C22 C23 0.3(5) . . . . ?
N5 C25 C26 C211 -5.7(4) . . . . ?
N5 C25 C26 C27 176.7(3) . . . . ?
N5 C25 C24 C23 -0.2(5) . . . . ?
N4 C11 C12 C13 1.0(5) . . . . ?
N4 C15 C14 C13 3.1(5) . . . . ?
N2 C3 C31 C36 -124.2(3) . . . . ?
N2 C3 C31 C32 60.9(4) . . . . ?
N2 C41 C42 C48 -1.6(4) . . . . ?
N2 C41 C42 C43 178.1(2) . . . . ?
N2 C41 C46 C47 2.3(4) . . . . ?
N2 C41 C46 C45 -178.1(2) . . . . ?
F11 C17 C18 C19 -179.7(3) . . . . ?
F22 C29 C28 C27 -177.9(3) . . . . ?
C111 C16 C15 N4 2.1(4) . . . . ?
C111 C16 C15 C14 -179.6(3) . . . . ?
C111 C16 C17 F11 178.4(3) . . . . ?
C111 C16 C17 C18 -1.0(5) . . . . ?
C111 C110 C19 F12 177.7(2) . . . . ?
C111 C110 C19 C18 -1.1(5) . . . . ?
F21 C27 C28 C29 -178.5(3) . . . . ?
C211 C26 C27 F21 175.5(3) . . . . ?
C211 C26 C27 C28 -3.1(4) . . . . ?
C211 C210 C29 F22 178.0(2) . . . . ?
C211 C210 C29 C28 -2.9(4) . . . . ?
N1 C51 C52 C53 61.1(5) . . . . ?
C2 N2 C3 N3 -1.4(3) . . . . ?
C2 N2 C3 C31 175.4(2) . . . . ?
C2 N2 C41 C42 87.6(3) . . . . ?
C2 N2 C41 C46 -91.6(3) . . . . ?
C2 N1 C51 C52 89.0(4) . . . . ?
C3 N2 C2 Ir1 2.2(3) . . . . ?
C3 N2 C2 N1 -174.7(2) . . . . ?
C3 N2 C41 C42 -100.7(3) . . . . ?
C3 N2 C41 C46 80.1(3) . . . . ?
C3 C31 C36 C35 -176.0(3) . . . . ?
C3 C31 C32 C33 174.4(3) . . . . ?
C21 N5 C25 C26 177.9(2) . . . . ?
C21 N5 C25 C24 0.3(4) . . . . ?
C21 C22 C23 C24 -0.1(5) . . . . ?
C16 C111 C110 C19 -0.3(4) . . . . ?
C16 C15 C14 C13 -175.1(3) . . . . ?
C16 C17 C18 C19 -0.4(5) . . . . ?
C11 N4 C15 C16 175.8(2) . . . . ?
C11 N4 C15 C14 -2.6(4) . . . . ?
C11 C12 C13 C14 -0.5(5) . . . . ?
C25 N5 C21 C22 -0.4(4) . . . . ?
C25 C26 C27 F21 -7.0(5) . . . . ?
C25 C26 C27 C28 174.4(3) . . . . ?
C15 N4 C11 C12 0.6(4) . . . . ?
C15 C16 C17 F11 -4.0(5) . . . . ?
C15 C16 C17 C18 176.7(3) . . . . ?
C15 C14 C13 C12 -1.5(6) . . . . ?
C110 C111 C16 C15 -176.6(2) . . . . ?
C110 C111 C16 C17 1.2(4) . . . . ?
C110 C19 C18 C17 1.4(5) . . . . ?
C31 C36 C35 C34 1.4(5) . . . . ?
C31 C32 C33 C34 1.2(5) . . . . ?
C41 N2 C2 Ir1 174.22(19) . . . . ?
C41 N2 C2 N1 -2.7(4) . . . . ?
C41 N2 C3 N3 -173.7(2) . . . . ?
C41 N2 C3 C31 3.1(4) . . . . ?
C41 C42 C43 C44 1.0(4) . . . . ?
C41 C46 C45 C44 -1.1(4) . . . . ?
C26 C211 C210 C29 -0.3(4) . . . . ?
C26 C25 C24 C23 -177.5(3) . . . . ?
C26 C27 C28 C29 0.2(5) . . . . ?
C210 C211 C26 C25 -174.7(2) . . . . ?
C210 C211 C26 C27 3.1(4) . . . . ?
C210 C29 C28 C27 2.9(5) . . . . ?
C51 N1 C2 Ir1 1.3(4) . . . . ?
C51 N1 C2 N2 177.3(3) . . . . ?
C48 C42 C43 C44 -179.3(3) . . . . ?
C42 C41 C46 C47 -176.9(3) . . . . ?
C42 C41 C46 C45 2.8(4) . . . . ?
C42 C43 C44 C45 0.6(5) . . . . ?
C22 C23 C24 C25 0.1(5) . . . . ?
C17 C16 C15 N4 -175.6(3) . . . . ?
C17 C16 C15 C14 2.7(5) . . . . ?
C36 C31 C32 C33 -0.4(4) . . . . ?
C47 C46 C45 C44 178.6(3) . . . . ?
C46 C41 C42 C48 177.6(3) . . . . ?
C46 C41 C42 C43 -2.7(4) . . . . ?
C32 C31 C36 C35 -0.9(4) . . . . ?
C33 C34 C35 C36 -0.6(5) . . . . ?
C43 C44 C45 C46 -0.6(5) . . . . ?
C24 C25 C26 C211 171.7(3) . . . . ?
C24 C25 C26 C27 -5.9(5) . . . . ?
C35 C34 C33 C32 -0.7(5) . . . . ?
